data_7104497
loop_
_publ_author_name
'Mitsui, Kazuhiko'
'Hyatt, Sarah A'
'Turner, Daniel A'
'Hadad, Christopher M'
'Parquette, Jon R'

_publ_section_title
;
 Direct aldol reactions catalyzed by intramolecularly folded
 prolinamide dendrons: dendrimer effects on stereoselectivity.
;
_journal_issue 22
_journal_name_full 'Chemical communications (Cambridge, England)'
_journal_page_first 3261
_journal_page_last 3263
_journal_paper_doi 10.1039/b902960e
_journal_volume 34
_journal_year 2009
_chemical_absolute_configuration syn
_chemical_compound_source 'synthesis as described'
_chemical_formula_moiety 'C24 H23 N5 O3'
_chemical_formula_sum 'C24 H23 N5 O3'
_chemical_formula_weight 429.47
_chemical_name_common 'Parquette 1677'
_chemical_name_systematic
;
?
;
_space_group_IT_number 4
_symmetry_cell_setting monoclinic
_symmetry_Int_Tables_number 4
_symmetry_space_group_name_Hall 'P 2yb'
_symmetry_space_group_name_H-M 'P 1 21 1'
_atom_sites_solution_hydrogens geom
_atom_sites_solution_primary direct
_atom_sites_solution_secondary difmap
_audit_conform_dict_location ftp://ftp.iucr.org/pub/cif_core.dic
_audit_conform_dict_name cif_core.dic
_audit_conform_dict_version 2.4
_audit_creation_date 2008-11-07T15:37:31-00:00
_audit_creation_method 'WinGX routine CIF_UPDATE'
_cell_angle_alpha 90
_cell_angle_beta 98.496(1)
_cell_angle_gamma 90
_cell_formula_units_Z 2
_cell_length_a 9.1013(1)
_cell_length_b 12.5045(2)
_cell_length_c 9.5586(2)
_cell_measurement_reflns_used 2567
_cell_measurement_temperature 150(2)
_cell_measurement_theta_max 27.485
_cell_measurement_theta_min 2.037
_cell_measurement_wavelength 0.71073
_cell_volume 1075.90(3)
_computing_cell_refinement 'HKL Scalepack (Otwinowski & Minor 1997)'
_computing_data_collection 'Collect (Nonius BV, 1997-2000)'
_computing_data_reduction 'HKL Denzo and Scalepack (Otwinowski & Minor 1997)'
_computing_molecular_graphics 'Ortep-3 for Windows (Farrugia, 1997)'
_computing_publication_material 'WinGX publication routines (Farrugia, 1999)'
_computing_structure_refinement 'SHELXL-97 (Sheldrick, 1997)'
_computing_structure_solution 'SHELXS-97 (Sheldrick, 1997)'
_diffrn_ambient_temperature 150(2)
_diffrn_detector 'CCD plate'
_diffrn_detector_area_resol_mean 9
_diffrn_measured_fraction_theta_full 0.998
_diffrn_measured_fraction_theta_max 0.998
_diffrn_measurement_device '95mm CCD camera on \k-goniostat'
_diffrn_measurement_device_type 'Nonius KappaCCD'
_diffrn_measurement_method 'phi and omega scans'
_diffrn_orient_matrix_type 'by Nonius Collect from scalepack cell'
_diffrn_orient_matrix_UB_11 0.184143E-1
_diffrn_orient_matrix_UB_12 0.371151E-1
_diffrn_orient_matrix_UB_13 -0.88441E-1
_diffrn_orient_matrix_UB_21 0.631765E-1
_diffrn_orient_matrix_UB_22 0.540507E-1
_diffrn_orient_matrix_UB_23 0.579348E-1
_diffrn_orient_matrix_UB_31 0.895067E-1
_diffrn_orient_matrix_UB_32 -0.457863E-1
_diffrn_orient_matrix_UB_33 -0.32996E-2
_diffrn_radiation_monochromator graphite
_diffrn_radiation_probe x-ray
_diffrn_radiation_type MoK\a
_diffrn_radiation_wavelength 0.71073
_diffrn_reflns_av_R_equivalents 0.040
_diffrn_reflns_limit_h_max 11
_diffrn_reflns_limit_h_min -11
_diffrn_reflns_limit_k_max 15
_diffrn_reflns_limit_k_min -16
_diffrn_reflns_limit_l_max 12
_diffrn_reflns_limit_l_min -12
_diffrn_reflns_number 23526
_diffrn_reflns_theta_full 27.47
_diffrn_reflns_theta_max 27.47
_diffrn_reflns_theta_min 2.7
_diffrn_source 'Enraf Nonius FR590'
_exptl_absorpt_coefficient_mu 0.09
_exptl_absorpt_correction_type none
_exptl_crystal_colour colorless
_exptl_crystal_density_diffrn 1.326
_exptl_crystal_density_method 'not measured'
_exptl_crystal_description chunk
_exptl_crystal_F_000 452
_exptl_crystal_size_max 0.38
_exptl_crystal_size_mid 0.27
_exptl_crystal_size_min 0.27
_refine_diff_density_max 0.189
_refine_diff_density_min -0.236
_refine_diff_density_rms 0.04
_refine_ls_extinction_method none
_refine_ls_goodness_of_fit_ref 1.071
_refine_ls_hydrogen_treatment mixed
_refine_ls_matrix_type full
_refine_ls_number_parameters 305
_refine_ls_number_reflns 4813
_refine_ls_number_restraints 1
_refine_ls_restrained_S_all 1.071
_refine_ls_R_factor_all 0.0557
_refine_ls_R_factor_gt 0.0365
_refine_ls_shift/su_max 0.001
_refine_ls_shift/su_mean 0
_refine_ls_structure_factor_coef Fsqd
_refine_ls_weighting_details 'w=1/[\s^2^(Fo^2^)+(0.0422P)^2^+0.0000P] where P=(Fo^2^+2Fc^2^)/3'
_refine_ls_weighting_scheme calc
_refine_ls_wR_factor_gt 0.0748
_refine_ls_wR_factor_ref 0.0807
_reflns_number_gt 3866
_reflns_number_total 4813
_reflns_threshold_expression >2sigma(I)
_cod_data_source_file b902960e.txt
_cod_data_source_block Parquette1677
_cod_original_sg_symbol_H-M P21
_cod_database_code 7104497

loop_
_symmetry_equiv_pos_as_xyz
'x, y, z'
'-x, y+1/2, -z'

loop_
_atom_site_label
_atom_site_type_symbol
_atom_site_fract_x
_atom_site_fract_y
_atom_site_fract_z
_atom_site_U_iso_or_equiv
_atom_site_adp_type
_atom_site_occupancy
_atom_site_symmetry_multiplicity
_atom_site_calc_flag
_atom_site_refinement_flags
_atom_site_disorder_assembly
_atom_site_disorder_group
C1 C -0.06467(16) 0.44895(12) 0.57175(17) 0.0268(3) Uani 1 1 d . . .
C2 C -0.15645(18) 0.37591(13) 0.49165(19) 0.0341(4) Uani 1 1 d . . .
H2 H -0.2439 0.3504 0.5239 0.041 Uiso 1 1 calc R . .
C3 C -0.11890(18) 0.34088(14) 0.36437(19) 0.0354(4) Uani 1 1 d . . .
H3 H -0.1801 0.2911 0.3077 0.042 Uiso 1 1 calc R . .
C4 C 0.00976(18) 0.37976(13) 0.32099(18) 0.0332(4) Uani 1 1 d . . .
H4 H 0.0375 0.3582 0.2332 0.04 Uiso 1 1 calc R . .
C5 C 0.09720(17) 0.45081(12) 0.40854(16) 0.0253(3) Uani 1 1 d . . .
C6 C -0.10357(17) 0.49138(13) 0.70885(18) 0.0306(4) Uani 1 1 d . . .
C7 C -0.00182(17) 0.61063(12) 0.90557(16) 0.0273(4) Uani 1 1 d . . .
C8 C -0.13267(19) 0.65784(13) 0.9349(2) 0.0371(4) Uani 1 1 d . . .
H8 H -0.2204 0.6531 0.8676 0.045 Uiso 1 1 calc R . .
C9 C -0.1360(2) 0.71129(14) 1.0605(2) 0.0422(5) Uani 1 1 d . . .
H9 H -0.2261 0.7424 1.0798 0.051 Uiso 1 1 calc R . .
C10 C -0.0086(2) 0.71982(14) 1.1585(2) 0.0387(4) Uani 1 1 d . . .
H10 H -0.0113 0.7563 1.2453 0.046 Uiso 1 1 calc R . .
C11 C 0.12203(19) 0.67543(13) 1.13008(18) 0.0313(4) Uani 1 1 d . . .
H11 H 0.2096 0.6824 1.1971 0.038 Uiso 1 1 calc R . .
C12 C 0.12766(17) 0.62033(12) 1.00396(16) 0.0247(3) Uani 1 1 d . . .
C13 C 0.33233(16) 0.57390(12) 0.87071(15) 0.0225(3) Uani 1 1 d . . .
C14 C 0.47202(16) 0.50837(12) 0.87419(15) 0.0253(4) Uani 1 1 d . . .
H14 H 0.5462 0.5502 0.8293 0.03 Uiso 1 1 calc R . .
C15 C 0.43628(19) 0.40300(13) 0.79050(18) 0.0343(4) Uani 1 1 d . . .
H15A H 0.3289 0.3863 0.781 0.041 Uiso 1 1 calc R . .
H15B H 0.4654 0.4082 0.6949 0.041 Uiso 1 1 calc R . .
C16 C 0.5268(2) 0.31916(15) 0.8774(2) 0.0429(5) Uani 1 1 d . . .
H16A H 0.6283 0.3145 0.8524 0.051 Uiso 1 1 calc R . .
H16B H 0.4788 0.2481 0.8647 0.051 Uiso 1 1 calc R . .
C17 C 0.5293(2) 0.35962(14) 1.0261(2) 0.0488(5) Uani 1 1 d . . .
H17A H 0.4379 0.3378 1.0633 0.059 Uiso 1 1 calc R . .
H17B H 0.6163 0.3305 1.0891 0.059 Uiso 1 1 calc R . .
C18 C 0.24187(16) 0.48979(12) 0.36682(15) 0.0257(3) Uani 1 1 d . . .
C19 C 0.46361(16) 0.59961(12) 0.45421(16) 0.0247(3) Uani 1 1 d . . .
C20 C 0.55561(17) 0.56473(14) 0.35963(16) 0.0306(4) Uani 1 1 d . . .
H20 H 0.5237 0.51 0.2932 0.037 Uiso 1 1 calc R . .
C21 C 0.69503(18) 0.61113(14) 0.36366(17) 0.0335(4) Uani 1 1 d . . .
H21 H 0.7575 0.588 0.2983 0.04 Uiso 1 1 calc R . .
C22 C 0.74485(19) 0.68969(14) 0.45997(19) 0.0359(4) Uani 1 1 d . . .
H22 H 0.8407 0.7201 0.4616 0.043 Uiso 1 1 calc R . .
C23 C 0.65280(19) 0.72370(14) 0.55452(18) 0.0349(4) Uani 1 1 d . . .
H23 H 0.6862 0.7774 0.6221 0.042 Uiso 1 1 calc R . .
C24 C 0.51245(18) 0.67998(13) 0.55111(17) 0.0309(4) Uani 1 1 d . . .
H24 H 0.4493 0.7048 0.6149 0.037 Uiso 1 1 calc R . .
N1 N 0.06158(13) 0.48520(10) 0.53125(13) 0.0247(3) Uani 1 1 d . . .
N2 N 0.00264(14) 0.55558(11) 0.77801(14) 0.0291(3) Uani 1 1 d . . .
H1N2 H 0.080(2) 0.5677(16) 0.736(2) 0.048(5) Uiso 1 1 d . . .
N3 N 0.26442(13) 0.57008(10) 0.98580(13) 0.0244(3) Uani 1 1 d . . .
H1N3 H 0.318(2) 0.5363(16) 1.061(2) 0.054(6) Uiso 1 1 d . . .
N4 N 0.53879(16) 0.47781(12) 1.01851(15) 0.0349(3) Uani 1 1 d . . .
H1N4 H 0.638(2) 0.4969(16) 1.0317(19) 0.048(5) Uiso 1 1 d . . .
N5 N 0.32092(14) 0.55573(11) 0.46070(14) 0.0271(3) Uani 1 1 d . . .
H1N5 H 0.2846(16) 0.5696(13) 0.5394(17) 0.021(4) Uiso 1 1 d . . .
O1 O -0.22081(12) 0.46690(9) 0.75020(13) 0.0423(3) Uani 1 1 d . . .
O2 O 0.28160(11) 0.62375(8) 0.76135(11) 0.0258(2) Uani 1 1 d . . .
O3 O 0.27915(12) 0.45950(8) 0.25439(11) 0.0325(3) Uani 1 1 d . . .

loop_
_atom_site_aniso_label
_atom_site_aniso_U_11
_atom_site_aniso_U_22
_atom_site_aniso_U_33
_atom_site_aniso_U_23
_atom_site_aniso_U_13
_atom_site_aniso_U_12
C1 0.0221(8) 0.0262(8) 0.0315(9) 0.0047(7) 0.0021(7) 0.0002(7)
C2 0.0236(8) 0.0310(9) 0.0462(11) 0.0040(8) 0.0006(7) -0.0046(7)
C3 0.0297(9) 0.0305(9) 0.0430(11) -0.0033(8) -0.0046(8) -0.0046(8)
C4 0.0340(9) 0.0331(9) 0.0309(9) -0.0027(7) -0.0010(7) 0.0012(7)
C5 0.0257(8) 0.0241(8) 0.0249(8) 0.0039(6) 0.0003(6) 0.0006(6)
C6 0.0209(8) 0.0335(9) 0.0370(9) 0.0061(8) 0.0030(7) 0.0018(7)
C7 0.0261(8) 0.0270(8) 0.0309(9) 0.0019(7) 0.0113(7) 0.0024(7)
C8 0.0253(9) 0.0432(10) 0.0451(11) 0.0042(8) 0.0125(8) 0.0052(8)
C9 0.0347(10) 0.0413(10) 0.0559(13) -0.0030(9) 0.0242(10) 0.0076(8)
C10 0.0446(11) 0.0331(9) 0.0439(11) -0.0099(8) 0.0244(9) -0.0022(8)
C11 0.0343(9) 0.0287(9) 0.0334(10) -0.0015(7) 0.0133(7) -0.0049(7)
C12 0.0254(8) 0.0232(8) 0.0279(8) 0.0017(7) 0.0118(6) 0.0004(7)
C13 0.0199(7) 0.0236(8) 0.0243(8) -0.0012(7) 0.0040(6) -0.0049(6)
C14 0.0195(8) 0.0311(8) 0.0259(9) 0.0015(7) 0.0061(6) 0.0003(7)
C15 0.0341(9) 0.0336(10) 0.0364(10) -0.0064(7) 0.0088(8) 0.0043(7)
C16 0.0332(10) 0.0348(10) 0.0613(13) 0.0023(9) 0.0088(9) 0.0048(8)
C17 0.0523(12) 0.0430(12) 0.0497(13) 0.0136(9) 0.0027(10) 0.0106(9)
C18 0.0305(9) 0.0239(8) 0.0219(8) 0.0043(7) 0.0016(7) 0.0026(7)
C19 0.0240(8) 0.0276(9) 0.0226(8) 0.0057(6) 0.0040(6) -0.0009(6)
C20 0.0303(8) 0.0343(9) 0.0276(9) -0.0011(7) 0.0055(7) 0.0000(7)
C21 0.0288(9) 0.0411(10) 0.0326(9) 0.0030(8) 0.0116(7) 0.0016(8)
C22 0.0301(9) 0.0391(10) 0.0402(10) 0.0038(8) 0.0106(8) -0.0067(8)
C23 0.0384(10) 0.0325(9) 0.0354(10) -0.0019(8) 0.0109(8) -0.0097(8)
C24 0.0332(9) 0.0324(9) 0.0290(9) 0.0011(8) 0.0104(7) -0.0035(7)
N1 0.0217(7) 0.0270(7) 0.0253(7) 0.0019(6) 0.0029(5) -0.0002(5)
N2 0.0180(7) 0.0431(8) 0.0271(7) -0.0006(6) 0.0061(6) -0.0026(6)
N3 0.0227(6) 0.0287(7) 0.0225(7) 0.0020(6) 0.0054(5) 0.0032(6)
N4 0.0267(8) 0.0441(9) 0.0320(8) 0.0011(6) -0.0017(6) 0.0055(7)
N5 0.0279(7) 0.0340(7) 0.0201(7) -0.0001(6) 0.0059(6) -0.0028(6)
O1 0.0273(6) 0.0493(8) 0.0539(8) -0.0019(6) 0.0174(6) -0.0081(6)
O2 0.0234(5) 0.0282(6) 0.0268(6) 0.0055(5) 0.0066(4) 0.0017(5)
O3 0.0382(6) 0.0369(7) 0.0232(6) -0.0004(5) 0.0071(5) -0.0028(5)

loop_
_atom_type_symbol
_atom_type_description
_atom_type_scat_dispersion_real
_atom_type_scat_dispersion_imag
_atom_type_scat_source
C C 0.0033 0.0016 'International Tables Vol C Tables 4.2.6.8 and 6.1.1.4'
H H 0 0 'International Tables Vol C Tables 4.2.6.8 and 6.1.1.4'
N N 0.0061 0.0033 'International Tables Vol C Tables 4.2.6.8 and 6.1.1.4'
O O 0.0106 0.006 'International Tables Vol C Tables 4.2.6.8 and 6.1.1.4'

loop_
_geom_angle_atom_site_label_1
_geom_angle_atom_site_label_2
_geom_angle_atom_site_label_3
_geom_angle
_geom_angle_site_symmetry_1
_geom_angle_site_symmetry_3
_geom_angle_publ_flag
N1 C1 C2 122.21(15) . . ?
N1 C1 C6 116.96(13) . . ?
C2 C1 C6 120.83(14) . . ?
C3 C2 C1 119.12(15) . . ?
C3 C2 H2 120.4 . . ?
C1 C2 H2 120.4 . . ?
C2 C3 C4 118.78(15) . . ?
C2 C3 H3 120.6 . . ?
C4 C3 H3 120.6 . . ?
C3 C4 C5 118.58(15) . . ?
C3 C4 H4 120.7 . . ?
C5 C4 H4 120.7 . . ?
N1 C5 C4 123.00(14) . . ?
N1 C5 C18 117.54(13) . . ?
C4 C5 C18 119.44(14) . . ?
O1 C6 N2 125.61(16) . . ?
O1 C6 C1 121.29(15) . . ?
N2 C6 C1 113.10(13) . . ?
C8 C7 C12 119.17(14) . . ?
C8 C7 N2 121.10(15) . . ?
C12 C7 N2 119.71(13) . . ?
C9 C8 C7 120.64(17) . . ?
C9 C8 H8 119.7 . . ?
C7 C8 H8 119.7 . . ?
C8 C9 C10 120.23(15) . . ?
C8 C9 H9 119.9 . . ?
C10 C9 H9 119.9 . . ?
C11 C10 C9 119.86(16) . . ?
C11 C10 H10 120.1 . . ?
C9 C10 H10 120.1 . . ?
C10 C11 C12 120.85(16) . . ?
C10 C11 H11 119.6 . . ?
C12 C11 H11 119.6 . . ?
C11 C12 C7 119.22(14) . . ?
C11 C12 N3 117.78(14) . . ?
C7 C12 N3 122.86(13) . . ?
O2 C13 N3 123.23(14) . . ?
O2 C13 C14 119.80(12) . . ?
N3 C13 C14 116.87(13) . . ?
N4 C14 C13 113.03(12) . . ?
N4 C14 C15 106.78(13) . . ?
C13 C14 C15 109.77(12) . . ?
N4 C14 H14 109.1 . . ?
C13 C14 H14 109.1 . . ?
C15 C14 H14 109.1 . . ?
C16 C15 C14 104.55(13) . . ?
C16 C15 H15A 110.8 . . ?
C14 C15 H15A 110.8 . . ?
C16 C15 H15B 110.8 . . ?
C14 C15 H15B 110.8 . . ?
H15A C15 H15B 108.9 . . ?
C15 C16 C17 102.59(14) . . ?
C15 C16 H16A 111.2 . . ?
C17 C16 H16A 111.2 . . ?
C15 C16 H16B 111.2 . . ?
C17 C16 H16B 111.2 . . ?
H16A C16 H16B 109.2 . . ?
N4 C17 C16 106.33(15) . . ?
N4 C17 H17A 110.5 . . ?
C16 C17 H17A 110.5 . . ?
N4 C17 H17B 110.5 . . ?
C16 C17 H17B 110.5 . . ?
H17A C17 H17B 108.7 . . ?
O3 C18 N5 125.47(14) . . ?
O3 C18 C5 119.55(14) . . ?
N5 C18 C5 114.98(13) . . ?
C20 C19 C24 119.65(14) . . ?
C20 C19 N5 123.36(14) . . ?
C24 C19 N5 116.97(13) . . ?
C19 C20 C21 119.07(15) . . ?
C19 C20 H20 120.5 . . ?
C21 C20 H20 120.5 . . ?
C22 C21 C20 121.70(15) . . ?
C22 C21 H21 119.2 . . ?
C20 C21 H21 119.2 . . ?
C21 C22 C23 118.92(15) . . ?
C21 C22 H22 120.5 . . ?
C23 C22 H22 120.5 . . ?
C24 C23 C22 120.48(17) . . ?
C24 C23 H23 119.8 . . ?
C22 C23 H23 119.8 . . ?
C23 C24 C19 120.16(15) . . ?
C23 C24 H24 119.9 . . ?
C19 C24 H24 119.9 . . ?
C5 N1 C1 118.28(13) . . ?
C6 N2 C7 127.21(13) . . ?
C6 N2 H1N2 116.4(13) . . ?
C7 N2 H1N2 116.3(13) . . ?
C13 N3 C12 126.90(13) . . ?
C13 N3 H1N3 113.9(12) . . ?
C12 N3 H1N3 119.0(12) . . ?
C14 N4 C17 106.60(14) . . ?
C14 N4 H1N4 108.7(12) . . ?
C17 N4 H1N4 108.2(12) . . ?
C18 N5 C19 127.58(13) . . ?
C18 N5 H1N5 117.2(10) . . ?
C19 N5 H1N5 115.0(10) . . ?

loop_
_geom_bond_atom_site_label_1
_geom_bond_atom_site_label_2
_geom_bond_distance
_geom_bond_site_symmetry_2
_geom_bond_publ_flag
C1 N1 1.3443(18) . ?
C1 C2 1.389(2) . ?
C1 C6 1.504(2) . ?
C2 C3 1.383(2) . ?
C2 H2 0.95 . ?
C3 C4 1.387(2) . ?
C3 H3 0.95 . ?
C4 C5 1.388(2) . ?
C4 H4 0.95 . ?
C5 N1 1.334(2) . ?
C5 C18 1.512(2) . ?
C6 O1 1.2301(17) . ?
C6 N2 1.352(2) . ?
C7 C8 1.394(2) . ?
C7 C12 1.400(2) . ?
C7 N2 1.406(2) . ?
C8 C9 1.378(3) . ?
C8 H8 0.95 . ?
C9 C10 1.383(3) . ?
C9 H9 0.95 . ?
C10 C11 1.375(2) . ?
C10 H10 0.95 . ?
C11 C12 1.396(2) . ?
C11 H11 0.95 . ?
C12 N3 1.4276(19) . ?
C13 O2 1.2458(18) . ?
C13 N3 1.3399(18) . ?
C13 C14 1.509(2) . ?
C14 N4 1.473(2) . ?
C14 C15 1.551(2) . ?
C14 H14 1 . ?
C15 C16 1.505(2) . ?
C15 H15A 0.99 . ?
C15 H15B 0.99 . ?
C16 C17 1.506(3) . ?
C16 H16A 0.99 . ?
C16 H16B 0.99 . ?
C17 N4 1.483(2) . ?
C17 H17A 0.99 . ?
C17 H17B 0.99 . ?
C18 O3 1.2334(17) . ?
C18 N5 1.3460(19) . ?
C19 C20 1.390(2) . ?
C19 C24 1.394(2) . ?
C19 N5 1.4196(19) . ?
C20 C21 1.391(2) . ?
C20 H20 0.95 . ?
C21 C22 1.377(3) . ?
C21 H21 0.95 . ?
C22 C23 1.387(2) . ?
C22 H22 0.95 . ?
C23 C24 1.385(2) . ?
C23 H23 0.95 . ?
C24 H24 0.95 . ?
N2 H1N2 0.876(19) . ?
N3 H1N3 0.91(2) . ?
N4 H1N4 0.93(2) . ?
N5 H1N5 0.883(16) . ?

loop_
_geom_hbond_atom_site_label_D
_geom_hbond_atom_site_label_H
_geom_hbond_atom_site_label_A
_geom_hbond_distance_DH
_geom_hbond_distance_HA
_geom_hbond_distance_DA
_geom_hbond_angle_DHA
_geom_hbond_site_symmetry_A
N2 H1N2 O2 0.876(19) 1.94(2) 2.7050(16) 144.4(17) .
N2 H1N2 N1 0.876(19) 2.195(19) 2.6456(18) 111.5(15) .
N3 H1N3 O3 0.91(2) 2.16(2) 2.9016(17) 138.1(16) 1_556
N3 H1N3 N4 0.91(2) 2.229(19) 2.7265(18) 113.7(15) .
N5 H1N5 O2 0.883(16) 2.231(17) 3.0682(17) 158.3(13) .

loop_
_geom_torsion_atom_site_label_1
_geom_torsion_atom_site_label_2
_geom_torsion_atom_site_label_3
_geom_torsion_atom_site_label_4
_geom_torsion
_geom_torsion_site_symmetry_1
_geom_torsion_site_symmetry_2
_geom_torsion_site_symmetry_3
_geom_torsion_site_symmetry_4
_geom_torsion_publ_flag
N1 C1 C2 C3 -1.5(2) . . . . ?
C6 C1 C2 C3 178.32(15) . . . . ?
C1 C2 C3 C4 0.2(2) . . . . ?
C2 C3 C4 C5 1.2(2) . . . . ?
C3 C4 C5 N1 -1.5(2) . . . . ?
C3 C4 C5 C18 176.90(14) . . . . ?
N1 C1 C6 O1 176.12(14) . . . . ?
C2 C1 C6 O1 -3.7(2) . . . . ?
N1 C1 C6 N2 -4.6(2) . . . . ?
C2 C1 C6 N2 175.56(14) . . . . ?
C12 C7 C8 C9 -1.5(2) . . . . ?
N2 C7 C8 C9 179.76(15) . . . . ?
C7 C8 C9 C10 0.8(3) . . . . ?
C8 C9 C10 C11 0.4(3) . . . . ?
C9 C10 C11 C12 -0.9(3) . . . . ?
C10 C11 C12 C7 0.1(2) . . . . ?
C10 C11 C12 N3 -175.79(14) . . . . ?
C8 C7 C12 C11 1.1(2) . . . . ?
N2 C7 C12 C11 179.81(14) . . . . ?
C8 C7 C12 N3 176.76(14) . . . . ?
N2 C7 C12 N3 -4.5(2) . . . . ?
O2 C13 C14 N4 165.04(13) . . . . ?
N3 C13 C14 N4 -18.56(19) . . . . ?
O2 C13 C14 C15 -75.87(17) . . . . ?
N3 C13 C14 C15 100.52(15) . . . . ?
N4 C14 C15 C16 -16.99(17) . . . . ?
C13 C14 C15 C16 -139.84(13) . . . . ?
C14 C15 C16 C17 32.13(18) . . . . ?
C15 C16 C17 N4 -36.61(19) . . . . ?
N1 C5 C18 O3 179.72(13) . . . . ?
C4 C5 C18 O3 1.3(2) . . . . ?
N1 C5 C18 N5 0.47(19) . . . . ?
C4 C5 C18 N5 -177.98(14) . . . . ?
C24 C19 C20 C21 -0.1(2) . . . . ?
N5 C19 C20 C21 -178.52(14) . . . . ?
C19 C20 C21 C22 0.8(2) . . . . ?
C20 C21 C22 C23 -0.5(3) . . . . ?
C21 C22 C23 C24 -0.6(3) . . . . ?
C22 C23 C24 C19 1.3(3) . . . . ?
C20 C19 C24 C23 -1.0(2) . . . . ?
N5 C19 C24 C23 177.56(15) . . . . ?
C4 C5 N1 C1 0.2(2) . . . . ?
C18 C5 N1 C1 -178.19(13) . . . . ?
C2 C1 N1 C5 1.3(2) . . . . ?
C6 C1 N1 C5 -178.52(13) . . . . ?
O1 C6 N2 C7 -3.2(3) . . . . ?
C1 C6 N2 C7 177.57(14) . . . . ?
C8 C7 N2 C6 -38.6(2) . . . . ?
C12 C7 N2 C6 142.71(16) . . . . ?
O2 C13 N3 C12 -0.2(2) . . . . ?
C14 C13 N3 C12 -176.43(14) . . . . ?
C11 C12 N3 C13 -134.03(15) . . . . ?
C7 C12 N3 C13 50.2(2) . . . . ?
C13 C14 N4 C17 115.22(15) . . . . ?
C15 C14 N4 C17 -5.57(17) . . . . ?
C16 C17 N4 C14 26.37(19) . . . . ?
O3 C18 N5 C19 -3.1(2) . . . . ?
C5 C18 N5 C19 176.07(13) . . . . ?
C20 C19 N5 C18 -12.1(2) . . . . ?
C24 C19 N5 C18 169.45(14) . . . . ?

loop_
_cod_related_entry_id
_cod_related_entry_database
_cod_related_entry_code
1 ChemSpider 30653125
